data_4512513
loop_
_publ_author_name
'Palmer, W. Neil'
'Diao, Tianning'
'Pappas, Iraklis'
'Chirik, Paul J.'

_publ_section_title
;
 High-Activity Cobalt Catalysts for Alkene Hydroboration with
 Electronically Responsive Terpyridine and \a-Diimine Ligands
;
_journal_issue 2
_journal_name_full 'ACS Catalysis'
_journal_page_first 622
_journal_paper_doi 10.1021/cs501639r
_journal_volume 5
_journal_year 2015
_chemical_formula_sum 'C31 H45 Co N2'
_chemical_formula_weight 504.62
_chemical_name_systematic
;
 ?
;
_space_group_crystal_system monoclinic
_space_group_IT_number 15
_space_group_name_Hall '-C 2yc'
_space_group_name_H-M_alt 'C 1 2/c 1'
_symmetry_space_group_name_Hall '-C 2yc'
_symmetry_space_group_name_H-M 'C 1 2/c 1'
_atom_sites_solution_hydrogens mixed
_audit_creation_method SHELXL-2014
_cell_angle_alpha 90
_cell_angle_beta 92.623(2)
_cell_angle_gamma 90
_cell_formula_units_Z 4
_cell_length_a 16.1764(11)
_cell_length_b 9.2233(5)
_cell_length_c 18.8751(12)
_cell_measurement_reflns_used 7500
_cell_measurement_temperature 100(2)
_cell_measurement_theta_max 28.23
_cell_measurement_theta_min 2.52
_cell_volume 2813.2(3)
_computing_cell_refinement 'Bruker SAINT'
_computing_data_collection 'Bruker APEX2'
_computing_data_reduction 'Bruker SAINT'
_computing_molecular_graphics 'ORTEP 3 (Farraguia, 1997)'
_computing_structure_refinement 'SHELXL-2014 (Sheldrick, 2014)'
_computing_structure_solution 'SIR 92 (Giacavazzo, 1993)'
_diffrn_ambient_temperature 100(2)
_diffrn_measured_fraction_theta_full 0.989
_diffrn_measured_fraction_theta_max 0.982
_diffrn_measurement_device_type 'Bruker APEX-II CCD'
_diffrn_measurement_method 'phi and omega scans'
_diffrn_radiation_type MoK\a
_diffrn_radiation_wavelength 0.71073
_diffrn_reflns_av_R_equivalents 0.0802
_diffrn_reflns_av_unetI/netI 0.0650
_diffrn_reflns_Laue_measured_fraction_full 0.989
_diffrn_reflns_Laue_measured_fraction_max 0.982
_diffrn_reflns_limit_h_max 21
_diffrn_reflns_limit_h_min -21
_diffrn_reflns_limit_k_max 11
_diffrn_reflns_limit_k_min -9
_diffrn_reflns_limit_l_max 25
_diffrn_reflns_limit_l_min -25
_diffrn_reflns_number 16307
_diffrn_reflns_point_group_measured_fraction_full 0.989
_diffrn_reflns_point_group_measured_fraction_max 0.982
_diffrn_reflns_theta_full 25.242
_diffrn_reflns_theta_max 28.316
_diffrn_reflns_theta_min 2.521
_diffrn_source 'fine-focus sealed tube'
_exptl_absorpt_coefficient_mu 0.630
_exptl_absorpt_correction_T_max 0.7457
_exptl_absorpt_correction_T_min 0.4293
_exptl_absorpt_correction_type multi-scan
_exptl_absorpt_process_details 'SADABS v2008/1 (Bruker AXS)'
_exptl_crystal_colour green
_exptl_crystal_density_diffrn 1.191
_exptl_crystal_description Plate
_exptl_crystal_F_000 968
_exptl_crystal_size_max 0.337
_exptl_crystal_size_mid 0.256
_exptl_crystal_size_min 0.102
_refine_diff_density_max 1.405
_refine_diff_density_min -1.831
_refine_diff_density_rms 0.183
_refine_ls_extinction_method none
_refine_ls_goodness_of_fit_ref 1.062
_refine_ls_hydrogen_treatment mixed
_refine_ls_matrix_type full
_refine_ls_number_parameters 177
_refine_ls_number_reflns 3453
_refine_ls_number_restraints 0
_refine_ls_restrained_S_all 1.062
_refine_ls_R_factor_all 0.0809
_refine_ls_R_factor_gt 0.0648
_refine_ls_shift/su_max 0.000
_refine_ls_shift/su_mean 0.000
_refine_ls_structure_factor_coef Fsqd
_refine_ls_weighting_details 'w=1/[\s^2^(Fo^2^)+(0.1137P)^2^+2.6734P] where P=(Fo^2^+2Fc^2^)/3'
_refine_ls_weighting_scheme calc
_refine_ls_wR_factor_gt 0.1620
_refine_ls_wR_factor_ref 0.1766
_reflns_Friedel_coverage 0.000
_reflns_number_gt 2822
_reflns_number_total 3453
_reflns_threshold_expression 'I > 2\s(I)'
_cod_data_source_file cs501639r_si_002.cif
_cod_data_source_block wnp34
_cod_depositor_comments 'Adding full bibliography for 4512512--4512516.cif.'
_cod_database_code 4512513
_shelx_space_group_comment
;
The symmetry employed for this shelxl refinement is uniquely defined
by the following loop, which should always be used as a source of
symmetry information in preference to the above space-group names.
They are only intended as comments.
;
_shelx_estimated_absorpt_t_min 0.690
_shelx_estimated_absorpt_t_max 0.888
_shelxl_version_number 2014-3

loop_
_space_group_symop_operation_xyz
'x, y, z'
'-x, y, -z+1/2'
'x+1/2, y+1/2, z'
'-x+1/2, y+1/2, -z+1/2'
'-x, -y, -z'
'x, -y, z-1/2'
'-x+1/2, -y+1/2, -z'
'x+1/2, -y+1/2, z-1/2'

loop_
_atom_site_label
_atom_site_type_symbol
_atom_site_fract_x
_atom_site_fract_y
_atom_site_fract_z
_atom_site_U_iso_or_equiv
_atom_site_adp_type
_atom_site_occupancy
_atom_site_site_symmetry_order
_atom_site_calc_flag
_atom_site_refinement_flags_posn
_atom_site_refinement_flags_adp
_atom_site_refinement_flags_occupancy
Co1 Co 0.5000 0.63158(4) 0.2500 0.01658(19) Uani 1 2 d S T P
N1 N 0.47621(11) 0.7875(2) 0.31149(10) 0.0106(4) Uani 1 1 d . . .
C2 C 0.48687(13) 0.9198(2) 0.28558(11) 0.0106(4) Uani 1 1 d . . .
C8 C 0.37149(15) 0.7219(3) 0.39444(12) 0.0150(5) Uani 1 1 d . . .
C3 C 0.45310(14) 0.7645(2) 0.38297(11) 0.0121(4) Uani 1 1 d . . .
C9 C 0.60222(14) 0.8179(3) 0.42533(12) 0.0152(5) Uani 1 1 d . . .
H9 H 0.60027(16) 0.885(2) 0.3886(13) 0.018 Uiso 1 1 calc R U .
C4 C 0.51342(14) 0.7741(2) 0.43858(12) 0.0137(5) Uani 1 1 d . . .
C6 C 0.41118(16) 0.6900(3) 0.51900(13) 0.0203(5) Uani 1 1 d . . .
H6 H 0.3966(6) 0.6616(11) 0.5673(18) 0.024 Uiso 1 1 calc R U .
C7 C 0.35175(16) 0.6848(3) 0.46367(13) 0.0186(5) Uani 1 1 d . . .
H7 H 0.2933(19) 0.6539(10) 0.4734(3) 0.022 Uiso 1 1 calc R U .
C5 C 0.49069(16) 0.7348(3) 0.50657(12) 0.0172(5) Uani 1 1 d . . .
H5 H 0.5314(14) 0.7391(3) 0.5456(14) 0.021 Uiso 1 1 calc R U .
C1 C 0.47418(15) 1.0576(3) 0.32573(12) 0.0157(5) Uani 1 1 d . . .
H1A H 0.4545(12) 1.0356(5) 0.3711(9) 0.024 Uiso 1 1 calc R U .
H1B H 0.4349(11) 1.1164(14) 0.3003(7) 0.024 Uiso 1 1 calc R U .
H1C H 0.5251(10) 1.1082(14) 0.3312(9) 0.024 Uiso 1 1 calc R U .
C11 C 0.64566(17) 0.8911(3) 0.48967(15) 0.0228(5) Uani 1 1 d . . .
H11A H 0.6122(9) 0.971(2) 0.5052(8) 0.034 Uiso 1 1 calc R U .
H11B H 0.6990(12) 0.927(2) 0.4767(4) 0.034 Uiso 1 1 calc R U .
H11C H 0.6531(12) 0.8216(15) 0.5277(9) 0.034 Uiso 1 1 calc R U .
C12 C 0.30663(16) 0.7202(3) 0.33386(14) 0.0223(6) Uani 1 1 d . . .
H12 H 0.3327(10) 0.6993(9) 0.2933(16) 0.027 Uiso 1 1 calc R U .
C10 C 0.65199(16) 0.6872(3) 0.40095(17) 0.0269(6) Uani 1 1 d . . .
H10A H 0.7059(13) 0.7180(9) 0.3893(13) 0.040 Uiso 1 1 calc R U .
H10B H 0.6246(10) 0.6448(19) 0.3602(12) 0.040 Uiso 1 1 calc R U .
H10C H 0.6564(13) 0.617(2) 0.4381(10) 0.040 Uiso 1 1 calc R U .
C13 C 0.23885(17) 0.6060(3) 0.34247(16) 0.0287(6) Uani 1 1 d . . .
H13A H 0.2657(6) 0.506(2) 0.3511(13) 0.043 Uiso 1 1 calc R U .
H13B H 0.2011(13) 0.6025(18) 0.2971(11) 0.043 Uiso 1 1 calc R U .
H13C H 0.2043(12) 0.6329(15) 0.3849(13) 0.043 Uiso 1 1 calc R U .
C15 C 0.5298(2) 0.4567(3) 0.19238(16) 0.0306(7) Uani 1 1 d . . .
H15A H 0.5851 0.4616 0.2113 0.037 Uiso 1 1 calc R U .
H15B H 0.5182 0.4724 0.1432 0.037 Uiso 1 1 calc R U .
C14 C 0.26757(18) 0.8699(4) 0.3250(2) 0.0371(8) Uani 1 1 d . . .
H14A H 0.2409(15) 0.8955(14) 0.3674(12) 0.056 Uiso 1 1 calc R U .
H14B H 0.2278(16) 0.8686(9) 0.2860(13) 0.056 Uiso 1 1 calc R U .
H14C H 0.3096(11) 0.9395(18) 0.3162(15) 0.056 Uiso 1 1 calc R U .
C16 C 0.4708(3) 0.4289(5) 0.2330(3) 0.0172(9) Uani 0.5 1 d . . P
H16 H 0.424(4) 0.424(7) 0.207(4) 0.021 Uiso 0.5 1 d . U P

loop_
_atom_site_aniso_label
_atom_site_aniso_U_11
_atom_site_aniso_U_22
_atom_site_aniso_U_33
_atom_site_aniso_U_23
_atom_site_aniso_U_13
_atom_site_aniso_U_12
Co1 0.0371(3) 0.0076(3) 0.0052(2) 0.000 0.00249(18) 0.000
N1 0.0143(9) 0.0125(10) 0.0050(8) 0.0009(7) 0.0015(7) 0.0001(7)
C2 0.0144(10) 0.0089(10) 0.0085(11) 0.0010(8) 0.0021(8) 0.0005(8)
C8 0.0204(11) 0.0163(11) 0.0086(10) 0.0005(8) 0.0033(8) -0.0020(9)
C3 0.0206(11) 0.0115(10) 0.0046(10) 0.0003(7) 0.0034(8) 0.0006(8)
C9 0.0193(11) 0.0172(12) 0.0091(10) 0.0002(8) -0.0003(8) -0.0028(9)
C4 0.0207(11) 0.0116(11) 0.0089(10) -0.0004(8) 0.0023(8) -0.0002(8)
C6 0.0326(14) 0.0211(13) 0.0078(11) 0.0026(9) 0.0063(10) -0.0039(10)
C7 0.0239(12) 0.0209(13) 0.0114(11) 0.0007(9) 0.0067(9) -0.0056(10)
C5 0.0290(13) 0.0178(12) 0.0047(10) 0.0007(8) -0.0004(9) -0.0007(9)
C1 0.0258(12) 0.0117(11) 0.0100(11) -0.0019(8) 0.0055(9) 0.0014(9)
C11 0.0242(13) 0.0286(13) 0.0152(12) -0.0015(10) -0.0041(10) -0.0090(10)
C12 0.0171(12) 0.0382(16) 0.0117(12) 0.0015(10) 0.0025(9) -0.0043(10)
C10 0.0200(12) 0.0295(15) 0.0312(15) -0.0079(12) 0.0012(11) 0.0029(11)
C13 0.0233(13) 0.0386(16) 0.0242(15) -0.0059(12) 0.0012(11) -0.0098(11)
C15 0.062(2) 0.0107(12) 0.0191(14) -0.0044(9) 0.0000(13) 0.0067(12)
C14 0.0216(14) 0.045(2) 0.045(2) 0.0206(15) -0.0061(13) -0.0017(12)
C16 0.020(2) 0.010(2) 0.022(2) -0.0015(17) 0.0004(18) -0.0015(17)

loop_
_atom_type_symbol
_atom_type_description
_atom_type_scat_dispersion_real
_atom_type_scat_dispersion_imag
_atom_type_scat_source
C C 0.0033 0.0016 'International Tables Vol C Tables 4.2.6.8 and 6.1.1.4'
H H 0.0000 0.0000 'International Tables Vol C Tables 4.2.6.8 and 6.1.1.4'
N N 0.0061 0.0033 'International Tables Vol C Tables 4.2.6.8 and 6.1.1.4'
Co Co 0.3494 0.9721 'International Tables Vol C Tables 4.2.6.8 and 6.1.1.4'

loop_
_geom_angle_atom_site_label_1
_geom_angle_atom_site_label_2
_geom_angle_atom_site_label_3
_geom_angle
_geom_angle_site_symmetry_1
_geom_angle_site_symmetry_3
N1 Co1 N1 81.50(11) . 2_655
N1 Co1 C16 132.84(17) . 2_655
N1 Co1 C16 140.53(16) 2_655 2_655
N1 Co1 C16 140.53(16) . .
N1 Co1 C16 132.84(17) 2_655 .
C16 Co1 C16 33.2(3) 2_655 .
N1 Co1 C15 174.86(10) . .
N1 Co1 C15 102.49(10) 2_655 .
C16 Co1 C15 42.25(17) 2_655 .
C16 Co1 C15 37.50(17) . .
N1 Co1 C15 102.49(10) . 2_655
N1 Co1 C15 174.86(10) 2_655 2_655
C16 Co1 C15 37.50(18) 2_655 2_655
C16 Co1 C15 42.26(17) . 2_655
C15 Co1 C15 73.71(17) . 2_655
C2 N1 C3 121.78(18) . .
C2 N1 Co1 115.93(15) . .
C3 N1 Co1 122.18(15) . .
N1 C2 C2 113.31(12) . 2_655
N1 C2 C1 124.72(19) . .
C2 C2 C1 121.96(12) 2_655 .
C7 C8 C3 117.9(2) . .
C7 C8 C12 121.4(2) . .
C3 C8 C12 120.7(2) . .
C4 C3 C8 121.9(2) . .
C4 C3 N1 119.53(19) . .
C8 C3 N1 118.3(2) . .
C4 C9 C11 112.9(2) . .
C4 C9 C10 110.7(2) . .
C11 C9 C10 110.9(2) . .
C5 C4 C3 117.8(2) . .
C5 C4 C9 120.6(2) . .
C3 C4 C9 121.5(2) . .
C5 C6 C7 120.1(2) . .
C6 C7 C8 120.9(2) . .
C6 C5 C4 121.3(2) . .
C8 C12 C14 110.0(2) . .
C8 C12 C13 113.6(2) . .
C14 C12 C13 109.8(2) . .
C16 C15 C16 48.2(4) . 2_655
C16 C15 Co1 68.5(3) . .
C16 C15 Co1 66.4(2) 2_655 .
C16 C16 C15 73.1(5) 2_655 .
C16 C16 C15 58.6(5) 2_655 2_655
C15 C16 C15 126.5(4) . 2_655
C16 C16 Co1 73.39(15) 2_655 .
C15 C16 Co1 74.0(3) . .
C15 C16 Co1 71.3(2) 2_655 .

loop_
_geom_bond_atom_site_label_1
_geom_bond_atom_site_label_2
_geom_bond_distance
_geom_bond_site_symmetry_2
Co1 N1 1.8988(19) .
Co1 N1 1.8988(19) 2_655
Co1 C16 1.951(5) 2_655
Co1 C16 1.951(5) .
Co1 C15 2.016(3) .
Co1 C15 2.016(3) 2_655
N1 C2 1.329(3) .
N1 C3 1.432(3) .
C2 C2 1.427(4) 2_655
C2 C1 1.499(3) .
C8 C7 1.402(3) .
C8 C3 1.404(3) .
C8 C12 1.516(3) .
C3 C4 1.403(3) .
C9 C4 1.524(3) .
C9 C11 1.532(3) .
C9 C10 1.532(4) .
C4 C5 1.399(3) .
C6 C5 1.381(4) .
C6 C7 1.388(4) .
C12 C14 1.525(4) .
C12 C13 1.534(4) .
C15 C16 1.277(6) .
C15 C16 1.431(6) 2_655
C16 C16 1.115(11) 2_655
C16 C15 1.431(6) 2_655

loop_
_geom_torsion_atom_site_label_1
_geom_torsion_atom_site_label_2
_geom_torsion_atom_site_label_3
_geom_torsion_atom_site_label_4
_geom_torsion
_geom_torsion_site_symmetry_1
_geom_torsion_site_symmetry_4
N1 Co1 N1 C2 -0.46(12) 2_655 .
C16 Co1 N1 C2 157.3(2) 2_655 .
C16 Co1 N1 C2 -154.6(3) . .
C15 Co1 N1 C2 -177.17(17) 2_655 .
N1 Co1 N1 C3 -176.8(2) 2_655 .
C16 Co1 N1 C3 -18.9(3) 2_655 .
C16 Co1 N1 C3 29.1(3) . .
C15 Co1 N1 C3 6.5(2) 2_655 .
C3 N1 C2 C2 177.5(2) . 2_655
Co1 N1 C2 C2 1.2(3) . 2_655
C3 N1 C2 C1 -1.8(3) . .
Co1 N1 C2 C1 -178.08(17) . .
C7 C8 C3 C4 -1.6(3) . .
C12 C8 C3 C4 176.8(2) . .
C7 C8 C3 N1 173.4(2) . .
C12 C8 C3 N1 -8.2(3) . .
C2 N1 C3 C4 -79.1(3) . .
Co1 N1 C3 C4 96.9(2) . .
C2 N1 C3 C8 105.7(3) . .
Co1 N1 C3 C8 -78.2(2) . .
C8 C3 C4 C5 2.1(3) . .
N1 C3 C4 C5 -172.8(2) . .
C8 C3 C4 C9 178.9(2) . .
N1 C3 C4 C9 3.9(3) . .
C11 C9 C4 C5 -31.0(3) . .
C10 C9 C4 C5 94.0(3) . .
C11 C9 C4 C3 152.4(2) . .
C10 C9 C4 C3 -82.7(3) . .
C5 C6 C7 C8 1.3(4) . .
C3 C8 C7 C6 -0.1(4) . .
C12 C8 C7 C6 -178.5(2) . .
C7 C6 C5 C4 -0.7(4) . .
C3 C4 C5 C6 -0.9(3) . .
C9 C4 C5 C6 -177.7(2) . .
C7 C8 C12 C14 92.4(3) . .
C3 C8 C12 C14 -85.9(3) . .
C7 C8 C12 C13 -31.2(4) . .
C3 C8 C12 C13 150.5(2) . .
Co1 C15 C16 C16 -77.06(19) . 2_655
C16 C15 C16 C15 25.8(5) 2_655 2_655
Co1 C15 C16 C15 -51.3(4) . 2_655
C16 C15 C16 Co1 77.06(19) 2_655 .
